data_2236314
loop_
_publ_author_name
'Moreno-Fuquen, Rodolfo'
'Arana, Carolina'
'De Simone, Carlos A.'

_publ_section_title
;
 Redetermination of 4-cyanopyridine <i>N</i>-oxide
;
_journal_coeditor_code HG5244
_journal_issue 9
_journal_name_full 'Acta Crystallographica Section E'
_journal_page_first o2805
_journal_paper_doi 10.1107/S1600536812036690
_journal_volume 68
_journal_year 2012
_chemical_formula_iupac 'C6 H4 N2 O'
_chemical_formula_moiety 'C6 H4 N2 O'
_chemical_formula_sum 'C6 H4 N2 O'
_chemical_formula_weight 120.11
_chemical_melting_point 496.0(10)
_chemical_name_common '4-cyanopyridine N-oxide'
_chemical_name_systematic
;
4-cyanopyridine <i>N</i>-oxide
;
_space_group_IT_number 14
_symmetry_cell_setting monoclinic
_symmetry_space_group_name_Hall '-P 2ybc'
_symmetry_space_group_name_H-M 'P 1 21/c 1'
_atom_sites_solution_hydrogens geom
_atom_sites_solution_primary direct
_atom_sites_solution_secondary difmap
_audit_creation_method SHELXL-97
_cell_angle_alpha 90.00
_cell_angle_beta 91.973(6)
_cell_angle_gamma 90.00
_cell_formula_units_Z 4
_cell_length_a 7.8743(8)
_cell_length_b 6.0582(6)
_cell_length_c 11.6278(10)
_cell_measurement_reflns_used 7553
_cell_measurement_temperature 295
_cell_measurement_theta_max 27.485
_cell_measurement_theta_min 2.546
_cell_volume 554.36(9)
_computing_cell_refinement 'SCALEPACK (Otwinowski & Minor, 1997)'
_computing_data_collection 'COLLECT (Nonius, 2000)'
_computing_data_reduction 'DENZO and SCALEPACK (Otwinowski & Minor, 1997)'
_computing_molecular_graphics 'ORTEP-3 for Windows (Farrugia, 1997) and Mercury (Macrae <i>et al.</i>, 2006)'
_computing_publication_material 'WinGX (Farrugia, 1999)'
_computing_structure_refinement 'SHELXL97 (Sheldrick, 2008)'
_computing_structure_solution 'SHELXS97 (Sheldrick, 2008)'
_diffrn_ambient_temperature 295
_diffrn_measured_fraction_theta_full 0.984
_diffrn_measured_fraction_theta_max 0.962
_diffrn_measurement_device '95mm CCD camera on \k-goniostat'
_diffrn_measurement_device_type 'Nonius KappaCCD'
_diffrn_measurement_method 'CCD rotation images, thick slices'
_diffrn_radiation_monochromator graphite
_diffrn_radiation_source 'fine-focus sealed tube'
_diffrn_radiation_type MoK\a
_diffrn_radiation_wavelength 0.71073
_diffrn_reflns_av_R_equivalents 0.0370
_diffrn_reflns_av_sigmaI/netI 0.0289
_diffrn_reflns_limit_h_max 10
_diffrn_reflns_limit_h_min -9
_diffrn_reflns_limit_k_max 7
_diffrn_reflns_limit_k_min -7
_diffrn_reflns_limit_l_max 14
_diffrn_reflns_limit_l_min -15
_diffrn_reflns_number 4336
_diffrn_reflns_theta_full 25.00
_diffrn_reflns_theta_max 27.58
_diffrn_reflns_theta_min 2.59
_diffrn_standards_number 0
_exptl_absorpt_coefficient_mu 0.103
_exptl_absorpt_correction_type none
_exptl_crystal_colour pale-green
_exptl_crystal_density_diffrn 1.439
_exptl_crystal_density_method 'not measured'
_exptl_crystal_description block
_exptl_crystal_F_000 248
_exptl_crystal_size_max 0.37
_exptl_crystal_size_mid 0.32
_exptl_crystal_size_min 0.30
_refine_diff_density_max 0.248
_refine_diff_density_min -0.209
_refine_ls_extinction_method none
_refine_ls_goodness_of_fit_ref 1.101
_refine_ls_hydrogen_treatment constr
_refine_ls_matrix_type full
_refine_ls_number_parameters 82
_refine_ls_number_reflns 1224
_refine_ls_number_restraints 0
_refine_ls_restrained_S_all 1.101
_refine_ls_R_factor_all 0.0702
_refine_ls_R_factor_gt 0.0568
_refine_ls_shift/su_max 0.000
_refine_ls_shift/su_mean 0.000
_refine_ls_structure_factor_coef Fsqd
_refine_ls_weighting_details 'calc w=1/[\s^2^(Fo^2^)+(0.1003P)^2^+0.0643P] where P=(Fo^2^+2Fc^2^)/3'
_refine_ls_weighting_scheme calc
_refine_ls_wR_factor_gt 0.1536
_refine_ls_wR_factor_ref 0.1687
_reflns_number_gt 964
_reflns_number_total 1224
_reflns_threshold_expression I>2\s(I)
_cod_data_source_file hg5244.cif
_cod_data_source_block I
_cod_original_sg_symbol_H-M 'P 21/c'
_cod_database_code 2236314
_cod_database_fobs_code 2236314

loop_
_symmetry_equiv_pos_as_xyz
'x, y, z'
'-x, y+1/2, -z+1/2'
'-x, -y, -z'
'x, -y-1/2, z-1/2'

loop_
_atom_site_type_symbol
_atom_site_label
_atom_site_fract_x
_atom_site_fract_y
_atom_site_fract_z
_atom_site_U_iso_or_equiv
_atom_site_adp_type
_atom_site_calc_flag
_atom_site_refinement_flags
_atom_site_occupancy
_atom_site_symmetry_multiplicity
N N1 0.62819(15) 0.2012(2) 0.91581(10) 0.0456(4) Uani d . 1 1
O O1 0.54449(17) 0.3499(2) 0.85653(10) 0.0671(5) Uani d . 1 1
C C4 0.7599(2) 0.0848(3) 1.09136(14) 0.0500(4) Uani d . 1 1
H H4 0.7885 0.1123 1.1683 0.060 Uiso calc R 1 1
C C6 0.90575(19) -0.2718(2) 1.10517(13) 0.0482(4) Uani d . 1 1
N N2 0.9834(2) -0.4015(2) 1.15568(14) 0.0656(5) Uani d . 1 1
C C3 0.80898(17) -0.1108(2) 1.04066(12) 0.0427(4) Uani d . 1 1
C C2 0.7643(2) -0.1471(3) 0.92614(13) 0.0500(4) Uani d . 1 1
H H2 0.7958 -0.2775 0.8905 0.060 Uiso calc R 1 1
C C5 0.6695(2) 0.2377(3) 1.02802(13) 0.0504(4) Uani d . 1 1
H H5 0.6360 0.3683 1.0626 0.061 Uiso calc R 1 1
C C1 0.6735(2) 0.0094(2) 0.86553(13) 0.0523(5) Uani d . 1 1
H H1 0.6426 -0.0162 0.7888 0.063 Uiso calc R 1 1

loop_
_atom_site_aniso_label
_atom_site_aniso_U_11
_atom_site_aniso_U_22
_atom_site_aniso_U_33
_atom_site_aniso_U_12
_atom_site_aniso_U_13
_atom_site_aniso_U_23
N1 0.0492(7) 0.0422(7) 0.0449(7) 0.0025(5) -0.0066(5) 0.0031(5)
O1 0.0830(9) 0.0573(8) 0.0596(7) 0.0187(6) -0.0172(6) 0.0103(6)
C4 0.0580(9) 0.0493(9) 0.0422(8) 0.0037(7) -0.0078(7) -0.0040(6)
C6 0.0508(8) 0.0445(8) 0.0489(8) 0.0025(6) -0.0047(7) 0.0019(7)
N2 0.0726(10) 0.0572(9) 0.0660(10) 0.0104(7) -0.0116(7) 0.0040(7)
C3 0.0415(7) 0.0410(8) 0.0454(8) -0.0015(5) -0.0019(6) 0.0038(6)
C2 0.0576(9) 0.0429(8) 0.0491(9) 0.0032(6) -0.0029(7) -0.0055(6)
C5 0.0607(9) 0.0435(8) 0.0465(8) 0.0057(7) -0.0071(7) -0.0057(6)
C1 0.0643(10) 0.0504(9) 0.0417(8) 0.0030(7) -0.0079(7) -0.0044(7)

loop_
_atom_type_symbol
_atom_type_description
_atom_type_scat_dispersion_real
_atom_type_scat_dispersion_imag
_atom_type_scat_source
C C 0.0033 0.0016 'International Tables Vol C Tables 4.2.6.8 and 6.1.1.4'
H H 0.0000 0.0000 'International Tables Vol C Tables 4.2.6.8 and 6.1.1.4'
N N 0.0061 0.0033 'International Tables Vol C Tables 4.2.6.8 and 6.1.1.4'
O O 0.0106 0.0060 'International Tables Vol C Tables 4.2.6.8 and 6.1.1.4'

loop_
_geom_angle_atom_site_label_1
_geom_angle_atom_site_label_2
_geom_angle_atom_site_label_3
_geom_angle
O1 N1 C5 119.96(13)
O1 N1 C1 120.14(13)
C5 N1 C1 119.90(13)
C5 C4 C3 119.86(14)
C5 C4 H4 120.1
C3 C4 H4 120.1
N2 C6 C3 179.31(16)
C2 C3 C4 118.71(14)
C2 C3 C6 120.58(13)
C4 C3 C6 120.71(13)
C1 C2 C3 119.79(14)
C1 C2 H2 120.1
C3 C2 H2 120.1
N1 C5 C4 120.84(14)
N1 C5 H5 119.6
C4 C5 H5 119.6
N1 C1 C2 120.87(14)
N1 C1 H1 119.6
C2 C1 H1 119.6

loop_
_geom_bond_atom_site_label_1
_geom_bond_atom_site_label_2
_geom_bond_distance
N1 O1 1.2997(15)
N1 C5 1.3520(19)
N1 C1 1.354(2)
C4 C5 1.368(2)
C4 C3 1.385(2)
C4 H4 0.9300
C6 N2 1.1453(19)
C6 C3 1.4336(19)
C3 C2 1.383(2)
C2 C1 1.368(2)
C2 H2 0.9300
C5 H5 0.9300
C1 H1 0.9300

loop_
_geom_hbond_atom_site_label_D
_geom_hbond_atom_site_label_H
_geom_hbond_atom_site_label_A
_geom_hbond_site_symmetry_A
_geom_hbond_distance_DH
_geom_hbond_distance_HA
_geom_hbond_distance_DA
_geom_hbond_angle_DHA
C1 H1 O1 2_646 0.93 2.35 3.200(2) 152.3
C5 H5 O1 3_667 0.93 2.43 3.323(2) 160.6
C2 H2 N2 3_747 0.93 2.68 3.530(2) 153.1

loop_
_geom_torsion_atom_site_label_1
_geom_torsion_atom_site_label_2
_geom_torsion_atom_site_label_3
_geom_torsion_atom_site_label_4
_geom_torsion
C5 C4 C3 C2 -0.2(2)
C5 C4 C3 C6 179.17(14)
N2 C6 C3 C4 -167(14)
C4 C3 C2 C1 0.1(2)
C6 C3 C2 C1 -179.26(14)
O1 N1 C5 C4 -178.92(14)
C1 N1 C5 C4 1.4(2)
C3 C4 C5 N1 -0.5(3)
O1 N1 C1 C2 178.83(15)
C5 N1 C1 C2 -1.4(2)
C3 C2 C1 N1 0.7(2)

loop_
_cod_related_entry_id
_cod_related_entry_database
_cod_related_entry_code
1 ChemSpider 76394
